data_2001963
loop_
_publ_author_name
'Shin, W.'
'Cho, S. W.'
'Chae, C. H.'

_publ_section_title
;
 Structure of benfotiamine hemihydrate
;
_journal_issue 2
_journal_name_full 'Acta Crystallographica Section C'
_journal_page_first 294
_journal_page_last 298
_journal_paper_doi 10.1107/S0108270192006905
_journal_volume 49
_journal_year 1993
_chemical_formula_moiety 'C19 H23 N4 O6 P1 S1,0.5(H2 O1)'
_chemical_formula_sum 'C19 H24 N4 O6.5 P S'
_chemical_formula_weight 475.5
_space_group_IT_number 14
_space_group_name_Hall '-P 2yn'
_space_group_name_H-M_alt 'P 1 21/n 1'
_symmetry_cell_setting monoclinic
_symmetry_space_group_name_Hall '-P 2yn'
_symmetry_space_group_name_H-M 'P 1 21/n 1'
_cell_angle_alpha 90
_cell_angle_beta 105.52(3)
_cell_angle_gamma 90
_cell_formula_units_Z 8
_cell_length_a 16.822(5)
_cell_length_b 18.556(6)
_cell_length_c 14.429(5)
_cell_volume 4340(3)
_diffrn_radiation_type Cu
_diffrn_radiation_wavelength 1.5418
_exptl_absorpt_coefficient_mu 2.41
_exptl_crystal_density_diffrn 1.359
_exptl_crystal_F_000 1992
_cod_data_source_file hh1007.cif
_cod_data_source_block hh1007_structure_1_of_1
_cod_depositor_comments
;
 Marking attached hydrogen atoms.

 Antanas Vaitkus,
 2017-11-30
;
_cod_original_cell_volume 4340.0(10)
_cod_original_formula_sum 'C19 H24 N4 O6.5 P1 S1'
_cod_database_code 2001963

loop_
_space_group_symop_id
_space_group_symop_operation_xyz
1 x,y,z
2 -x+1/2,y+1/2,-z+1/2
3 -x,-y,-z
4 x+1/2,-y+1/2,z+1/2

loop_
_atom_site_label
_atom_site_fract_x
_atom_site_fract_y
_atom_site_fract_z
_atom_site_U_iso_or_equiv
_atom_site_attached_hydrogens
N(1'A) .3629(2) .1473(2) .1877(3) .035 0
C(2'A) .4350(3) .1605(3) .1707(3) .037 0
N(3'A) .4461(2) .1717(2) .0854(3) .036 0
C(4'A) .3771(3) .1703(2) .0078(3) .029 0
C(5'A) .2983(2) .1570(2) .0216(3) .031 0
C(6'A) .2931(3) .1459(2) .1117(3) .035 0
C(2'aA) .5094(3) .1617(4) .2571(4) .048 0
N(4'aA) .3907(2) .1818(2) -.0762(3) .038 0
C(35'A) .2219(3) .1560(3) -.0628(4) .036 0
N(3A) .2022(2) .2287(2) -.1061(3) .032 0
C(2A) .2116(3) .2416(3) -.1946(3) .039 0
O(2aA) .2419(2) .2006(2) -.2412(2) .049 0
C(4A) .1795(3) .2841(3) -.0494(3) .035 0
C(4aA) .1090(3) .2646(3) -.0093(4) .051 0
C(5A) .2212(3) .3461(3) -.0336(3) .036 0
C(5aA) .2001(3) .4073(3) .0256(3) .043 0
C(5bA) .1620(3) .4711(3) -.0342(3) .042 0
O(5cA) .1736(2) .5358(2) .0247(2) .041 0
P(5dA) .10200(10) .56300(10) .06920(10) .032 0
O(5d1A) .1417(2) .6223(2) .1365(2) .040 0
O(5d2A) .0714(2) .5000(2) .1166(2) .046 0
O(5d3A) .0321(2) .5920(2) -.0148(2) .045 0
S(1A) .30520(10) .36500(10) -.08230(10) .040 0
C(6A) .3901(3) .3632(3) .0247(4) .044 0
O(6aA) .3807(2) .3415(2) .1001(3) .063 0
C(7A) .4691(3) .3872(3) .0095(4) .045 0
C(8A) .5405(3) .3748(3) .0835(4) .057 0
C(9A) .6158(4) .3972(3) .0721(6) .070 0
C(10A) .6214(4) .4308(3) -.0102(6) .070 0
C(11A) .5508(4) .4435(3) -.0841(5) .060 0
C(12A) .4752(3) .4227(3) -.0732(4) .048 0
N(1'B) .6161(2) .3052(2) -.1917(3) .034 0
C(2'B) .5474(3) .2808(2) -.1746(3) .033 0
N(3'B) .5459(2) .2457(2) -.0962(3) .032 0
C(4'B) .6189(3) .2345(2) -.0284(3) .032 0
C(5'B) .6945(2) .2585(2) -.0427(3) .030 0
C(6'B) .6899(3) .2947(2) -.1255(3) .033 0
C(2'aB) .4680(3) .2924(3) -.2514(4) .049 0
N(4'aB) .6140(3) .2002(2) .0504(3) .041 0
C(35'B) .7759(3) .2436(3) .0289(4) .039 0
N(3B) .8002(2) .1676(2) .0199(3) .035 0
C(2B) .7963(3) .1183(3) .0864(3) .040 0
O(2aB) .7693(2) .1298(2) .1556(2) .051 0
C(4B) .8179(3) .1485(3) -.0696(3) .040 0
C(4aB) .8940(3) .1836(4) -.0840(5) .063 0
C(5B) .7689(3) .1037(3) -.1320(3) .040 0
C(5aB) .7807(4) .0843(3) -.2286(4) .057 0
C(5bB) .8101(3) .0081(3) -.2347(4) .055 0
O(5cB) .8970(2) .0037(2) -.1857(2) .046 0
P(5dB) .92830(10) -.05950(10) -.10960(10) .032 0
O(5d1B) .8877(2) -.1288(2) -.1496(2) .041 0
O(5d2B) 1.0207(2) -.0567(2) -.0896(2) .042 0
O(5d3B) .8984(2) -.0406(2) -.0206(2) .045 0
S(1B) .68420(10) .06030(10) -.10340(10) .047 0
C(6B) .5982(3) .0972(3) -.1944(3) .044 0
O(6aB) .6081(2) .1446(2) -.2467(2) .050 0
C(7B) .5167(3) .0670(3) -.1929(4) .048 0
C(8B) .4475(3) .0930(3) -.2627(4) .053 0
C(9B) .3697(4) .0691(4) -.2650(5) .064 0
C(10B) .3588(4) .0181(4) -.2009(5) .072 0
C(11B) .4260(4) -.0085(4) -.1314(5) .075 0
C(12B) .5051(4) .0153(3) -.1280(4) .064 0
O(w1) .0368(9) .1080(10) .8067(10) .190 2
O(w2) .1132(14) .0138(12) .7794(13) .231 2
H(1'A) .359(3) .138(3) .254(4) ? 0
H(6'A) .237(2) .137(2) .130(3) ? 0
H(2'a1A) .494(4) .152(4) .311(5) ? 0
H(2'a2A) .551(4) .145(4) .239(5) ? 0
H(2'a3A) .530(5) .212(5) .270(6) ? 0
H(4'a1A) .443(3) .190(2) -.089(3) ? 0
H(4'a2A) .351(2) .183(2) -.121(4) ? 0
H(35'1A) .231(3) .128(2) -.113(3) ? 0
H(35'2A) .177(2) .142(2) -.036(3) ? 0
H(2A) .193(3) .289(3) -.220(3) ? 0
H(4a1A) .123(4) .238(4) .047(6) ? 0
H(4a2A) .081(3) .302(3) -.003(4) ? 0
H(4a3A) .077(6) .222(5) -.042(7) ? 0
H(5a1A) .159(2) .392(2) .063(3) ? 0
H(5a2A) .251(4) .420(3) .069(4) ? 0
H(5b1A) .198(3) .482(2) -.080(3) ? 0
H(5b2A) .097(4) .462(3) -.057(4) ? 0
H(5d3A) -.010(9) .557(8) -.058(11) ? 0
H(8A) .538(5) .352(4) .151(4) ? 0
H(9A) .658(4) .389(4) .120(5) ? 0
H(10A) .676(4) .445(4) -.020(4) ? 0
H(11A) .555(4) .469(4) -.147(5) ? 0
H(12A) .430(3) .430(3) -.118(4) ? 0
H(1'B) .616(3) .327(3) -.250(4) ? 0
H(6'B) .735(3) .314(2) -.141(3) ? 0
H(2'a1B) .477(4) .338(4) -.291(5) ? 0
H(2'a2B) .424(4) .286(3) -.222(4) ? 0
H(2'a3B) .466(4) .261(4) -.302(5) ? 0
H(4'a1B) .560(3) .189(2) .065(3) ? 0
H(4'a2B) .656(4) .188(4) .088(5) ? 0
H(35'1B) .767(2) .249(2) .092(3) ? 0
H(35'2B) .817(2) .270(2) .011(3) ? 0
H(2B) .821(3) .068(3) .071(4) ? 0
H(4a1B) .893(5) .229(6) -.084(7) ? 0
H(4a2B) .903(6) .167(6) -.146(8) ? 0
H(4a3B) .942(7) .167(7) -.030(9) ? 0
H(5a1B) .820(3) .120(2) -.243(3) ? 0
H(5a2B) .727(4) .088(3) -.269(4) ? 0
H(5b1B) .809(4) -.008(3) -.297(5) ? 0
H(5b2B) .778(4) -.027(4) -.199(5) ? 0
H(5d3B) .930(5) -.003(5) .029(6) ? 0
H(8B) .457(3) .126(3) -.309(4) ? 0
H(9B) .326(4) .090(4) -.305(5) ? 0
H(10B) .301(4) .004(3) -.197(4) ? 0
H(11B) .418(4) -.045(4) -.087(5) ? 0
H(12B) .556(3) -.0060(10) -.0770(10) ? 0

loop_
_geom_angle_atom_site_label_1
_geom_angle_atom_site_label_2
_geom_angle_atom_site_label_3
_geom_angle
C(4A) N(3A) C(35'A) 118.5(4)
C(4A) N(3A) C(2A) 122.1(4)
C(4aA) C(4A) N(3A) 114.1(4)
C(5A) C(4A) N(3A) 120.6(4)
C(5A) C(4A) C(4aA) 125.2(5)
C(5aA) C(5A) C(4A) 123.3(4)
C(5bA) C(5aA) C(5A) 113.2(4)
O(5cA) C(5bA) C(5aA) 110.2(3)
P(5dA) O(5dA) C(5bA) 120.0(3)
O(5d1A) P(5dA) O(5cA) 103.9(2)
O(5d2A) P(5dA) O(5cA) 108.9(2)
O(5d3A) P(5dA) O(5cA) 107.1(2)
O(5d2A) P(5dA) O(5d1A) 114.9(2)
O(5d3A) P(5dA) O(5d1A) 111.5(2)
O(5d3A) P(5dA) O(5d2A) 110.2(2)
S(1A) C(5A) C(4A) 122.7(4)
S(1A) C(5A) C(5aA) 114.0(4)
C(6A) S(1A) C(5A) 100.9(2)
O(6aA) C(6A) S(1A) 120.9(4)
C(7A) C(6A) S(1A) 114.0(4)
C(7A) C(6A) O(6aA) 125.1(5)
C(8A) C(7A) C(6A) 117.5(5)
C(12A) C(7A) C(6A) 123.2(5)
N(3'A) C(2'A) N(1'A) 124.9(4)
C(4'A) N(3'A) C(2'A) 117.3(4)
C(5'A) C(4'A) N(3'A) 120.4(4)
C(5'A) C(6'A) N(1'A) 120.4(4)
C(6'A) N(1'A) C(2'A) 119.0(4)
C(6'A) C(5'A) C(4'A) 118.0(4)
C(2'aA) C(2'A) N(1'A) 116.6(4)
C(2'aA) C(2'A) N(3'A) 118.5(4)
N(4'aA) C(4'A) N(3'A) 115.5(4)
N(4'aA) C(4'A) C(5'A) 124.1(4)
C(35'A) C(5'A) C(4'A) 120.9(4)
C(35'A) C(5'A) C(6'A) 121.0(4)
N(3A) C(35'A) C(5'A) 111.9(4)
C(2A) N(3A) C(35'A) 119.3(4)
O(2aA) C(2A) N(3A) 125.9(5)
C(4B) N(3B) C(35B) 116.0(4)
C(4B) N(3B) C(2B) 122.3(4)
C(4aB) C(4B) N(3B) 113.9(4)
C(5B) C(4B) N(3B) 121.2(4)
C(5B) C(4B) C(4aB) 124.9(5)
C(5aB) C(5B) C(4B) 124.3(5)
C(5bB) C(5aB) C(5B) 113.9(5)
O(5cB) C(5bB) C(5aB) 109.2(4)
P(5dB) O(5dB) C(5bB) 118.8(3)
O(5d1B) P(5dB) O(5cB) 109.5(2)
O(5d2B) P(5dB) O(5cB) 103.9(2)
O(5d3B) P(5dB) O(5cB) 106.6(2)
O(5d2B) P(5dB) O(5d1B) 116.4(2)
O(5d3B) P(5dB) O(5d1B) 107.5(2)
O(5d3B) P(5dB) O(5d2B) 112.6(2)
S(1B) C(5B) C(4B) 120.9(4)
S(1B) C(5B) C(5aB) 114.8(4)
C(6B) S(1B) C(5B) 101.2(2)
O(6aB) C(6B) S(1B) 121.1(4)
C(7B) C(6B) S(1B) 114.1(4)
C(7B) C(6B) O(6aB) 124.7(4)
C(8B) C(7B) C(6B) 116.8(5)
C(12B) C(7B) C(6B) 124.5(5)
N(3'B) C(2'B) N(1'B) 123.4(4)
C(4'B) N(3'B) C(2'B) 118.2(4)
C(5'B) C(4'B) N(3'B) 121.3(4)
C(5'B) C(6'B) N(1'B) 121.0(4)
C(6'B) N(1'B) C(2'B) 119.8(4)
C(6'B) C(5'B) C(4'B) 116.3(4)
C(2'aB) C(2'B) N(1'B) 117.4(4)
C(2'aB) C(2'B) N(3'B) 119.2(4)
N(4'aB) C(4'B) N(3'B) 115.9(4)
N(4'aB) C(4'B) C(5'B) 122.8(4)
C(35'B) C(5'B) C(4'B) 122.1(4)
C(35'B) C(5'B) C(6'B) 121.6(4)
N(3B) C(35'B) C(5'B) 109.6(4)
C(2B) N(3B) C(35'B) 121.2(4)
O(2aB) C(2B) N(3B) 124.5(5)

loop_
_geom_bond_atom_site_label_1
_geom_bond_atom_site_label_2
_geom_bond_distance
N(1'A) C(2'A) 1.323(6)
N(1'A) C(6'A) 1.376(6)
C(2'A) N(3'A) 1.310(6)
C(2'A) C(2'aA) 1.512(7)
N(3'A) C(4'A) 1.381(6)
C(4'A) C(5'A) 1.414(6)
C(4'A) N(4'aA) 1.310(6)
C(5'A) C(6'A) 1.342(6)
C(5'A) C(35'A) 1.516(6)
C(35'A) N(3A) 1.486(7)
N(3A) C(2A) 1.349(6)
N(3A) C(4A) 1.428(6)
C(2A) O(2aA) 1.214(6)
C(4A) C(4aA) 1.496(7)
C(4A) C(5A) 1.335(8)
C(5A) C(5aA) 1.519(7)
C(5A) S(1A) 1.773(5)
C(5aA) C(5bA) 1.504(7)
C(5bA) O(5cA) 1.454(6)
O(5cA) P(5dA) 1.591(4)
P(5dA) O(5d1A) 1.501(4)
P(5dA) O(5d2A) 1.513(4)
P(5dA) O(5d3A) 1.542(3)
S(1A) C(6A) 1.801(5)
C(6A) O(6aA) 1.209(7)
C(6A) C(7A) 1.473(7)
C(7A) C(8A) 1.396(7)
C(7A) C(12A) 1.391(8)
C(8A) C(9A) 1.384(8)
C(9A) C(10A) 1.367(11)
C(10A) C(11A) 1.388(10)
C(11A) C(12A) 1.378(8)
N(1'A) H(1'A) 0.99(5)
C(6'A) H(6'A) 1.06(3)
C(2'aA) H(2'a1A) 0.90(7)
C(2'aA) H(2'a2A) 0.87(7)
C(2'aA) H(2'a3A) 1.00(9)
N(4'aA) H(4'a1A) 0.96(5)
N(4'aA) H(4'a2A) 0.80(4)
C(35'A) H(35'1A) 0.94(4)
C(35'A) H(35'2A) 0.97(3)
C(2A) H(2A) 0.97(5)
C(4aA) H(4a1A) 0.93(8)
C(4aA) H(4a2A) 0.86(5)
C(4aA) H(4a3A) 1.00(9)
C(5aA) H(5a1A) 1.02(3)
C(5aA) H(5a2A) 0.94(6)
C(5bA) H(5b1A) 1.03(5)
C(5bA) H(5b2A) 1.07(6)
O(5d3A) H(5d3A) 1.04(15)
C(8A) H(8A) 1.07(6)
C(9A) H(9A) 0.86(7)
C(10A) H(10A) 1.00(7)
C(11A) H(11A) 1.04(7)
C(12A) H(12A) 0.87(5)
N(1'B) C(2'B) 1.324(6)
N(1'B) C(6'B) 1.363(6)
C(2'B) N(3'B) 1.311(6)
C(2'B) C(2'aB) 1.505(7)
N(3'B) C(4'B) 1.366(6)
C(4'B) C(5'B) 1.414(6)
C(4'B) N(4'aB) 1.325(6)
C(5'B) C(6'B) 1.355(6)
C(5'B) C(35'B) 1.504(6)
C(35'B) N(3B) 1.484(7)
N(3B) C(2B) 1.340(6)
N(3B) C(4B) 1.445(6)
C(2B) O(2aB) 1.221(5)
C(4B) C(4aB) 1.500(7)
C(4B) C(5B) 1.336(7)
C(5B) C(5aB) 1.503(7)
C(5B) S(1B) 1.779(5)
C(5aB) C(5bB) 1.508(8)
C(5bB) O(5cB) 1.446(6)
O(5cB) P(5dB) 1.596(4)
P(5dB) O(5d1B) 1.497(4)
P(5dB) O(5d2B) 1.504(4)
P(5dB) O(5d3B) 1.540(3)
S(1B) C(6B) 1.808(5)
C(6B) O(6aB) 1.199(6)
C(6B) C(7B) 1.487(7)
C(7B) C(8B) 1.405(7)
C(7B) C(12B) 1.390(8)
C(8B) C(9B) 1.374(8)
C(9B) C(10B) 1.369(10)
C(10B) C(11B) 1.386(10)
C(11B) C(12B) 1.390(9)
N(1'B) H(1'B) 0.93(5)
C(6'B) H(6'B) 0.92(5)
C(2'aB) H(2'a1B) 1.05(7)
C(2'aB) H(2'a2B) 0.95(6)
C(2'aB) H(2'a3B) 0.93(7)
N(4'aB) H(4'a1B) 1.01(5)
N(4'aB) H(4'a2B) 0.80(7)
C(35'B) H(35'1B) 0.97(4)
C(35'B) H(35'2B) 0.94(3)
C(2B) H(2B) 1.07(5)
C(4aB) H(4a1B) 0.84(11)
C(4aB) H(4a2B) 1.00(11)
C(4aB) H(4a3B) 1.01(12)
C(5aB) H(5a1B) 1.00(4)
C(5aB) H(5a2B) 0.94(6)
C(5bB) H(5b1B) 0.94(7)
C(5bB) H(5b2B) 1.06(7)
O(5d3B) H(5d3B) 1.04(9)
C(8B) H(8B) 0.95(5)
C(9B) H(9B) 0.89(7)
C(10B) H(10B) 1.02(6)
C(11B) H(11B) 0.97(7)
C(12B) H(12B) 1.05(4)
